data_7239974
loop_
_publ_author_name
'Yue, Jing'
'Ma, Xi-Tao'
'Liu, Xiong-Li'
'Wang, Jun-Xin'
'Liu, Xiong-Wei'
'Zhou, Ying'

_publ_section_title
;
 Ammonium hydroxide as the ultimate amino source for the synthesis of
 N-unprotected 3-tetrasubstituted aminooxindoles via catalyst-free direct
 amination
;
_journal_issue 6
_journal_name_full 'Green Chemistry'
_journal_page_first 1837
_journal_page_last 1841
_journal_paper_doi 10.1039/D0GC00130A
_journal_volume 22
_journal_year 2020
_chemical_formula_moiety 'C16 H15 Cl N2 O'
_chemical_formula_sum 'C16 H15 Cl N2 O'
_chemical_formula_weight 286.75
_space_group_crystal_system monoclinic
_space_group_IT_number 14
_space_group_name_Hall '-P 2ybc'
_space_group_name_H-M_alt 'P 1 21/c 1'
_atom_sites_solution_hydrogens mixed
_atom_sites_solution_primary dual
_audit_creation_date 2019-04-29
_audit_creation_method
;
Olex2 1.2
(compiled 2018.05.29 svn.r3508 for OlexSys, GUI svn.r5506)
;
_audit_update_record
;
2019-12-30 deposited with the CCDC.	2020-02-24 downloaded from the CCDC.
;
_cell_angle_alpha 90
_cell_angle_beta 116.906(13)
_cell_angle_gamma 90
_cell_formula_units_Z 4
_cell_length_a 12.8233(13)
_cell_length_b 10.2114(7)
_cell_length_c 12.0326(13)
_cell_measurement_reflns_used 2341
_cell_measurement_temperature 100.00(10)
_cell_measurement_theta_max 28.9310
_cell_measurement_theta_min 2.6890
_cell_volume 1405.0(3)
_computing_cell_refinement 'CrysAlisPro 1.171.38.43f (Rigaku OD, 2015)'
_computing_data_collection 'CrysAlisPro 1.171.38.43f (Rigaku OD, 2015)'
_computing_data_reduction 'CrysAlisPro 1.171.38.43f (Rigaku OD, 2015)'
_computing_molecular_graphics 'Olex2 (Dolomanov et al., 2009)'
_computing_publication_material 'Olex2 (Dolomanov et al., 2009)'
_computing_structure_refinement 'ShelXL (Sheldrick, 2015)'
_computing_structure_solution 'ShelXT (Sheldrick, 2015)'
_diffrn_ambient_environment N~2~
_diffrn_ambient_temperature 100.00(10)
_diffrn_detector 'CCD plate'
_diffrn_detector_area_resol_mean 5.2684
_diffrn_detector_type AtlasS2
_diffrn_measured_fraction_theta_full 1.000
_diffrn_measured_fraction_theta_max 1.000
_diffrn_measurement_details
;
List of Runs (angles in degrees, time in seconds):

  # Type    Start    End  Width  t~exp~   \w     \q     \k     \f   Frames
#--------------------------------------------------------------------------
  1  \w    -60.00  37.00   1.00    4.00    --   11.74 -57.00-150.00   97
  2  \w    -15.00  77.00   1.00    4.00    --   11.74  57.00   0.00   92
;
_diffrn_measurement_device 'four-circle diffractometer'
_diffrn_measurement_device_type 'SuperNova, Dual, Cu at zero, AtlasS2'
_diffrn_measurement_method '\w scans'
_diffrn_orient_matrix_type 'CrysAlisPro convention (1999,Acta A55,543-557)'
_diffrn_orient_matrix_UB_11 -0.0031270000
_diffrn_orient_matrix_UB_12 0.0436623000
_diffrn_orient_matrix_UB_13 0.0441944000
_diffrn_orient_matrix_UB_21 -0.0615055000
_diffrn_orient_matrix_UB_22 -0.0088801000
_diffrn_orient_matrix_UB_23 -0.0271239000
_diffrn_orient_matrix_UB_31 0.0077977000
_diffrn_orient_matrix_UB_32 -0.0533382000
_diffrn_orient_matrix_UB_33 0.0407812000
_diffrn_radiation_monochromator mirror
_diffrn_radiation_probe x-ray
_diffrn_radiation_type MoK\a
_diffrn_radiation_wavelength 0.71073
_diffrn_reflns_av_R_equivalents 0.0324
_diffrn_reflns_av_unetI/netI 0.0468
_diffrn_reflns_Laue_measured_fraction_full 1.000
_diffrn_reflns_Laue_measured_fraction_max 1.000
_diffrn_reflns_limit_h_max 15
_diffrn_reflns_limit_h_min -13
_diffrn_reflns_limit_k_max 11
_diffrn_reflns_limit_k_min -12
_diffrn_reflns_limit_l_max 10
_diffrn_reflns_limit_l_min -14
_diffrn_reflns_number 5918
_diffrn_reflns_point_group_measured_fraction_full 1.000
_diffrn_reflns_point_group_measured_fraction_max 1.000
_diffrn_reflns_theta_full 24.996
_diffrn_reflns_theta_max 24.996
_diffrn_reflns_theta_min 2.674
_diffrn_source 'micro-focus sealed X-ray tube'
_diffrn_source_type 'SuperNova (Mo) X-ray Source'
_exptl_absorpt_coefficient_mu 0.268
_exptl_absorpt_correction_T_max 1.00000
_exptl_absorpt_correction_T_min 0.54222
_exptl_absorpt_correction_type multi-scan
_exptl_absorpt_process_details
;
CrysAlisPro 1.171.38.43f (Rigaku Oxford Diffraction, 2015)
Empirical absorption correction using spherical harmonics,
 implemented in SCALE3 ABSPACK scaling algorithm.
;
_exptl_crystal_colour colourless
_exptl_crystal_colour_primary colourless
_exptl_crystal_density_diffrn 1.356
_exptl_crystal_description block
_exptl_crystal_F_000 600
_exptl_crystal_size_max 0.14
_exptl_crystal_size_mid 0.12
_exptl_crystal_size_min 0.11
_refine_diff_density_max 0.272
_refine_diff_density_min -0.322
_refine_diff_density_rms 0.057
_refine_ls_extinction_method none
_refine_ls_goodness_of_fit_ref 1.022
_refine_ls_hydrogen_treatment mixed
_refine_ls_matrix_type full
_refine_ls_number_parameters 190
_refine_ls_number_reflns 2474
_refine_ls_number_restraints 0
_refine_ls_restrained_S_all 1.022
_refine_ls_R_factor_all 0.0562
_refine_ls_R_factor_gt 0.0437
_refine_ls_shift/su_max 0.000
_refine_ls_shift/su_mean 0.000
_refine_ls_structure_factor_coef Fsqd
_refine_ls_weighting_details 'w=1/[\s^2^(Fo^2^)+(0.0393P)^2^+0.8848P] where P=(Fo^2^+2Fc^2^)/3'
_refine_ls_weighting_scheme calc
_refine_ls_wR_factor_gt 0.0944
_refine_ls_wR_factor_ref 0.1027
_reflns_Friedel_coverage 0.000
_reflns_number_gt 2021
_reflns_number_total 2474
_reflns_threshold_expression 'I > 2\s(I)'
_cod_data_source_file d0gc00130a2.cif
_cod_data_source_block as-11
_cod_depositor_comments
;Adding full bibliography for 7239973--7239974.cif.

 Adding full bibliography for 7239973--7239974.cif.
;
_cod_database_code 7239974
_shelx_shelxl_version_number 2018/3
_shelx_space_group_comment
;
The symmetry employed for this shelxl refinement is uniquely defined
by the following loop, which should always be used as a source of
symmetry information in preference to the above space-group names.
They are only intended as comments.
;
_reflns_odcompleteness_completeness 99.90
_reflns_odcompleteness_iscentric 1
_reflns_odcompleteness_theta 26.32
_olex2_refinement_description
;
1. Fixed Uiso
 At 1.2 times of:
  All C(H) groups, All C(H,H) groups, All N(H) groups
 At 1.5 times of:
  All C(H,H,H) groups
2.a Secondary CH2 refined with riding coordinates:
 C9(H9A,H9B)
2.b Aromatic/amide H refined with riding coordinates:
 N1(H1), C3(H3), C6(H6), C15(H15), C5(H5), C12(H12), C11(H11), C14(H14)
2.c Idealised Me refined as rotating group:
 C16(H16A,H16B,H16C)
;
_olex2_submission_special_instructions 'No special instructions were received'
_oxdiff_exptl_absorpt_empirical_details
;
Empirical correction (ABSPACK) includes:
- Absorption correction using spherical harmonics
- Frame scaling
;
_oxdiff_exptl_absorpt_empirical_full_max 1.341
_oxdiff_exptl_absorpt_empirical_full_min 0.556

loop_
_space_group_symop_operation_xyz
'x, y, z'
'-x, y+1/2, -z+1/2'
'-x, -y, -z'
'x, -y-1/2, z-1/2'

loop_
_atom_site_label
_atom_site_type_symbol
_atom_site_fract_x
_atom_site_fract_y
_atom_site_fract_z
_atom_site_U_iso_or_equiv
_atom_site_adp_type
_atom_site_occupancy
_atom_site_site_symmetry_order
_atom_site_calc_flag
_atom_site_refinement_flags_posn
_atom_site_refinement_flags_adp
_atom_site_refinement_flags_occupancy
_atom_site_disorder_assembly
_atom_site_disorder_group
Cl1 Cl 0.18086(5) 0.21140(5) 0.58198(5) 0.02383(18) Uani 1 1 d . . . . .
O1 O 0.09538(13) 0.92522(14) 0.45186(13) 0.0195(4) Uani 1 1 d . . . . .
N1 N 0.11598(15) 0.70109(16) 0.44456(16) 0.0155(4) Uani 1 1 d . . . . .
H1 H 0.102671 0.693381 0.368105 0.019 Uiso 1 1 calc R . . . .
N2 N 0.07426(18) 0.8471(2) 0.68436(17) 0.0180(4) Uani 1 1 d . . . . .
C2 C 0.13961(18) 0.5954(2) 0.52779(19) 0.0142(5) Uani 1 1 d . . . . .
C10 C 0.36625(19) 0.8045(2) 0.67474(19) 0.0174(5) Uani 1 1 d . . . . .
C8 C 0.11695(18) 0.8171(2) 0.50094(19) 0.0152(5) Uani 1 1 d . . . . .
C3 C 0.14670(18) 0.4641(2) 0.5055(2) 0.0171(5) Uani 1 1 d . . . . .
H3 H 0.135661 0.433683 0.428039 0.021 Uiso 1 1 calc R . . . .
C1 C 0.15691(18) 0.6424(2) 0.64371(19) 0.0152(5) Uani 1 1 d . . . . .
C6 C 0.17946(18) 0.5554(2) 0.7401(2) 0.0183(5) Uani 1 1 d . . . . .
H6 H 0.190141 0.585690 0.817487 0.022 Uiso 1 1 calc R . . . .
C7 C 0.15387(18) 0.7900(2) 0.63996(19) 0.0152(5) Uani 1 1 d . . . . .
C15 C 0.39188(19) 0.8789(2) 0.5931(2) 0.0210(5) Uani 1 1 d . . . . .
H15 H 0.356001 0.959849 0.566263 0.025 Uiso 1 1 calc R . . . .
C9 C 0.27702(19) 0.8494(2) 0.7165(2) 0.0184(5) Uani 1 1 d . . . . .
H9A H 0.271067 0.944116 0.710341 0.022 Uiso 1 1 calc R . . . .
H9B H 0.304631 0.826212 0.803416 0.022 Uiso 1 1 calc R . . . .
C5 C 0.18595(19) 0.4223(2) 0.7200(2) 0.0199(5) Uani 1 1 d . . . . .
H5 H 0.200091 0.362576 0.783594 0.024 Uiso 1 1 calc R . . . .
C4 C 0.17124(18) 0.3793(2) 0.6048(2) 0.0182(5) Uani 1 1 d . . . . .
C13 C 0.52481(19) 0.7134(2) 0.5877(2) 0.0212(5) Uani 1 1 d . . . . .
C12 C 0.49939(19) 0.6392(2) 0.6692(2) 0.0215(5) Uani 1 1 d . . . . .
H12 H 0.535008 0.558038 0.695444 0.026 Uiso 1 1 calc R . . . .
C11 C 0.42208(19) 0.6836(2) 0.7122(2) 0.0206(5) Uani 1 1 d . . . . .
H11 H 0.407139 0.631938 0.767060 0.025 Uiso 1 1 calc R . . . .
C14 C 0.4701(2) 0.8341(2) 0.5513(2) 0.0225(5) Uani 1 1 d . . . . .
H14 H 0.486209 0.886166 0.497548 0.027 Uiso 1 1 calc R . . . .
C16 C 0.6085(2) 0.6635(2) 0.5409(2) 0.0296(6) Uani 1 1 d . . . . .
H16A H 0.685715 0.657884 0.609184 0.044 Uiso 1 1 calc GR . . . .
H16B H 0.609188 0.722640 0.479192 0.044 Uiso 1 1 calc GR . . . .
H16C H 0.584002 0.578382 0.504647 0.044 Uiso 1 1 calc GR . . . .
H2A H 0.066(2) 0.929(3) 0.666(2) 0.024(7) Uiso 1 1 d . . . . .
H2B H 0.003(3) 0.811(3) 0.644(3) 0.038(8) Uiso 1 1 d . . . . .

loop_
_atom_site_aniso_label
_atom_site_aniso_U_11
_atom_site_aniso_U_22
_atom_site_aniso_U_33
_atom_site_aniso_U_23
_atom_site_aniso_U_13
_atom_site_aniso_U_12
Cl1 0.0291(3) 0.0156(3) 0.0244(3) 0.0004(2) 0.0101(3) 0.0010(2)
O1 0.0271(9) 0.0187(8) 0.0149(8) 0.0043(6) 0.0115(7) 0.0041(7)
N1 0.0218(10) 0.0188(10) 0.0069(9) -0.0004(7) 0.0074(8) 0.0011(8)
N2 0.0232(11) 0.0192(11) 0.0142(10) 0.0026(8) 0.0107(9) 0.0053(9)
C2 0.0144(10) 0.0176(11) 0.0114(11) 0.0024(9) 0.0065(9) 0.0003(9)
C10 0.0187(11) 0.0201(12) 0.0102(11) -0.0039(9) 0.0037(9) -0.0039(9)
C8 0.0150(11) 0.0194(12) 0.0127(11) 0.0009(9) 0.0075(9) 0.0004(9)
C3 0.0191(11) 0.0195(12) 0.0145(12) -0.0033(9) 0.0092(10) -0.0017(10)
C1 0.0146(10) 0.0191(11) 0.0125(11) 0.0008(9) 0.0065(9) 0.0018(9)
C6 0.0224(12) 0.0233(12) 0.0103(11) 0.0004(9) 0.0085(10) 0.0013(10)
C7 0.0202(11) 0.0169(11) 0.0091(11) 0.0008(8) 0.0072(9) 0.0020(9)
C15 0.0261(12) 0.0152(11) 0.0183(13) -0.0019(9) 0.0071(10) -0.0012(10)
C9 0.0226(12) 0.0181(11) 0.0114(11) -0.0006(9) 0.0051(10) 0.0001(10)
C5 0.0229(12) 0.0211(12) 0.0154(12) 0.0065(9) 0.0084(10) 0.0031(10)
C4 0.0165(11) 0.0151(11) 0.0228(13) -0.0001(9) 0.0087(10) -0.0013(9)
C13 0.0194(12) 0.0268(13) 0.0152(12) -0.0060(10) 0.0058(10) -0.0040(10)
C12 0.0194(12) 0.0231(12) 0.0185(13) 0.0016(10) 0.0055(10) 0.0041(10)
C11 0.0224(12) 0.0257(12) 0.0120(12) 0.0037(9) 0.0063(10) 0.0006(10)
C14 0.0284(13) 0.0236(12) 0.0169(12) -0.0002(10) 0.0115(11) -0.0050(11)
C16 0.0298(14) 0.0330(14) 0.0300(15) -0.0037(11) 0.0171(12) -0.0017(11)

loop_
_atom_type_symbol
_atom_type_description
_atom_type_scat_dispersion_real
_atom_type_scat_dispersion_imag
_atom_type_scat_source
C C 0.0033 0.0016 'International Tables Vol C Tables 4.2.6.8 and 6.1.1.4'
H H 0.0000 0.0000 'International Tables Vol C Tables 4.2.6.8 and 6.1.1.4'
Cl Cl 0.1484 0.1585 'International Tables Vol C Tables 4.2.6.8 and 6.1.1.4'
N N 0.0061 0.0033 'International Tables Vol C Tables 4.2.6.8 and 6.1.1.4'
O O 0.0106 0.0060 'International Tables Vol C Tables 4.2.6.8 and 6.1.1.4'

loop_
_geom_angle_atom_site_label_1
_geom_angle_atom_site_label_2
_geom_angle_atom_site_label_3
_geom_angle
_geom_angle_site_symmetry_1
_geom_angle_site_symmetry_3
_geom_angle_publ_flag
C2 N1 H1 124.4 . . ?
C8 N1 H1 124.4 . . ?
C8 N1 C2 111.19(18) . . ?
C7 N2 H2A 108.0(17) . . ?
C7 N2 H2B 110.1(17) . . ?
H2A N2 H2B 106(2) . . ?
C3 C2 N1 128.2(2) . . ?
C3 C2 C1 122.35(19) . . ?
C1 C2 N1 109.44(18) . . ?
C15 C10 C9 121.57(19) . . ?
C15 C10 C11 117.4(2) . . ?
C11 C10 C9 121.0(2) . . ?
O1 C8 N1 126.5(2) . . ?
O1 C8 C7 125.19(19) . . ?
N1 C8 C7 108.25(17) . . ?
C2 C3 H3 121.7 . . ?
C2 C3 C4 116.5(2) . . ?
C4 C3 H3 121.7 . . ?
C2 C1 C7 108.91(17) . . ?
C6 C1 C2 119.7(2) . . ?
C6 C1 C7 131.26(19) . . ?
C1 C6 H6 120.4 . . ?
C1 C6 C5 119.2(2) . . ?
C5 C6 H6 120.4 . . ?
N2 C7 C8 113.57(17) . . ?
N2 C7 C1 113.48(18) . . ?
N2 C7 C9 108.52(17) . . ?
C8 C7 C9 107.72(17) . . ?
C1 C7 C8 101.70(16) . . ?
C1 C7 C9 111.64(17) . . ?
C10 C15 H15 119.5 . . ?
C14 C15 C10 121.0(2) . . ?
C14 C15 H15 119.5 . . ?
C10 C9 C7 113.89(17) . . ?
C10 C9 H9A 108.8 . . ?
C10 C9 H9B 108.8 . . ?
C7 C9 H9A 108.8 . . ?
C7 C9 H9B 108.8 . . ?
H9A C9 H9B 107.7 . . ?
C6 C5 H5 120.2 . . ?
C4 C5 C6 119.6(2) . . ?
C4 C5 H5 120.2 . . ?
C3 C4 Cl1 118.62(17) . . ?
C5 C4 Cl1 118.76(17) . . ?
C5 C4 C3 122.6(2) . . ?
C12 C13 C16 120.9(2) . . ?
C14 C13 C12 117.4(2) . . ?
C14 C13 C16 121.7(2) . . ?
C13 C12 H12 119.3 . . ?
C11 C12 C13 121.4(2) . . ?
C11 C12 H12 119.3 . . ?
C10 C11 H11 119.4 . . ?
C12 C11 C10 121.2(2) . . ?
C12 C11 H11 119.4 . . ?
C15 C14 H14 119.2 . . ?
C13 C14 C15 121.6(2) . . ?
C13 C14 H14 119.2 . . ?
C13 C16 H16A 109.5 . . ?
C13 C16 H16B 109.5 . . ?
C13 C16 H16C 109.5 . . ?
H16A C16 H16B 109.5 . . ?
H16A C16 H16C 109.5 . . ?
H16B C16 H16C 109.5 . . ?

loop_
_geom_bond_atom_site_label_1
_geom_bond_atom_site_label_2
_geom_bond_distance
_geom_bond_site_symmetry_2
_geom_bond_publ_flag
Cl1 C4 1.750(2) . ?
O1 C8 1.224(2) . ?
N1 H1 0.8600 . ?
N1 C2 1.409(3) . ?
N1 C8 1.362(3) . ?
N2 C7 1.470(3) . ?
N2 H2A 0.86(3) . ?
N2 H2B 0.90(3) . ?
C2 C3 1.379(3) . ?
C2 C1 1.395(3) . ?
C10 C15 1.393(3) . ?
C10 C9 1.514(3) . ?
C10 C11 1.396(3) . ?
C8 C7 1.543(3) . ?
C3 H3 0.9300 . ?
C3 C4 1.391(3) . ?
C1 C6 1.384(3) . ?
C1 C7 1.507(3) . ?
C6 H6 0.9300 . ?
C6 C5 1.390(3) . ?
C7 C9 1.547(3) . ?
C15 H15 0.9300 . ?
C15 C14 1.388(3) . ?
C9 H9A 0.9700 . ?
C9 H9B 0.9700 . ?
C5 H5 0.9300 . ?
C5 C4 1.383(3) . ?
C13 C12 1.390(3) . ?
C13 C14 1.387(3) . ?
C13 C16 1.509(3) . ?
C12 H12 0.9300 . ?
C12 C11 1.386(3) . ?
C11 H11 0.9300 . ?
C14 H14 0.9300 . ?
C16 H16A 0.9600 . ?
C16 H16B 0.9600 . ?
C16 H16C 0.9600 . ?
